data_2240016
loop_
_publ_author_name
'Vasanthi, R.'
'Reuben Jonathan, D.'
'Ezhilarasi, K. S.'
'Sathya, S.'
'Usha, G.'

_publ_section_title
;
 Crystal structure of
 3-[4-(benzyloxy)phenyl]-2,3-dihydro-1<i>H</i>-benzo[<i>f</i>]chromen-1-one
;
_journal_issue 10
_journal_name_full 'Acta Crystallographica Section E'
_journal_page_first o1116
_journal_page_last o1117
_journal_paper_doi 10.1107/S1600536814020868
_journal_volume 70
_journal_year 2014
_chemical_formula_iupac 'C26 H19 O3'
_chemical_formula_moiety 'C26 H19 O3'
_chemical_formula_sum 'C26 H19 O3'
_chemical_formula_weight 379.41
_chemical_name_systematic
;
3-[4-(Benzyloxy)phenyl]-2,3-dihydro-1<i>H</i>-benzo[<i>f</i>]chromen-1-one
;
_space_group_IT_number 14
_symmetry_cell_setting monoclinic
_symmetry_space_group_name_Hall '-P 2yn'
_symmetry_space_group_name_H-M 'P 1 21/n 1'
_atom_sites_solution_hydrogens geom
_atom_sites_solution_primary direct
_atom_sites_solution_secondary difmap
_audit_creation_method SHELXL-97
_cell_angle_alpha 90.00
_cell_angle_beta 100.375(3)
_cell_angle_gamma 90.00
_cell_formula_units_Z 4
_cell_length_a 6.9632(4)
_cell_length_b 35.846(2)
_cell_length_c 7.7879(5)
_cell_measurement_reflns_used 3956
_cell_measurement_temperature 293(2)
_cell_volume 1912.1(2)
_computing_cell_refinement
;
SAINT (Bruker, 2008)
;
_computing_data_collection
;
APEX2 (Bruker, 2008)
;
_computing_data_reduction
;
SAINT (Bruker, 2008)
;
_computing_molecular_graphics
;
ORTEP-3 for Windows (Farrugia, 2012)
;
_computing_publication_material
;
SHELXL97 (Sheldrick, 2008) and PLATON (Spek, 2009)
;
_computing_structure_refinement
;
SHELXL97 (Sheldrick, 2008)
;
_computing_structure_solution
;
SHELXS97 (Sheldrick, 2008)
;
_diffrn_ambient_temperature 293(2)
_diffrn_measured_fraction_theta_full 0.990
_diffrn_measured_fraction_theta_max 0.990
_diffrn_measurement_device_type 'Bruker APEXII CCD'
_diffrn_measurement_method '\w and \f scan'
_diffrn_radiation_monochromator graphite
_diffrn_radiation_source 'fine-focus sealed tube'
_diffrn_radiation_type MoK\a
_diffrn_radiation_wavelength 0.71073
_diffrn_reflns_av_R_equivalents 0.0674
_diffrn_reflns_av_sigmaI/netI 0.0381
_diffrn_reflns_limit_h_max 8
_diffrn_reflns_limit_h_min -8
_diffrn_reflns_limit_k_max 44
_diffrn_reflns_limit_k_min -44
_diffrn_reflns_limit_l_max 9
_diffrn_reflns_limit_l_min -8
_diffrn_reflns_number 26372
_diffrn_reflns_theta_full 26.49
_diffrn_reflns_theta_max 26.49
_diffrn_reflns_theta_min 1.14
_exptl_absorpt_coefficient_mu 0.085
_exptl_absorpt_correction_T_max 0.979
_exptl_absorpt_correction_T_min 0.971
_exptl_absorpt_correction_type multi-scan
_exptl_absorpt_process_details
;
(SADABS; Bruker, 2008)
;
_exptl_crystal_colour colourless
_exptl_crystal_density_diffrn 1.318
_exptl_crystal_density_method 'not measured'
_exptl_crystal_description block
_exptl_crystal_F_000 796.0
_exptl_crystal_size_max 0.35
_exptl_crystal_size_mid 0.30
_exptl_crystal_size_min 0.25
_refine_diff_density_max 0.564
_refine_diff_density_min -0.445
_refine_ls_extinction_method none
_refine_ls_goodness_of_fit_ref 0.975
_refine_ls_hydrogen_treatment constr
_refine_ls_matrix_type full
_refine_ls_number_parameters 262
_refine_ls_number_reflns 3956
_refine_ls_number_restraints 0
_refine_ls_restrained_S_all 0.975
_refine_ls_R_factor_all 0.0815
_refine_ls_R_factor_gt 0.0579
_refine_ls_shift/su_max 0.000
_refine_ls_shift/su_mean 0.000
_refine_ls_structure_factor_coef Fsqd
_refine_ls_weighting_details 'calc w=1/[\s^2^(Fo^2^)+(0.0897P)^2^+0.9692P] where P=(Fo^2^+2Fc^2^)/3'
_refine_ls_weighting_scheme calc
_refine_ls_wR_factor_gt 0.1544
_refine_ls_wR_factor_ref 0.1719
_reflns_number_gt 2814
_reflns_number_total 3956
_reflns_threshold_expression >2sigma(I)
_cod_data_source_file su2785sup1.cif
_cod_data_source_block I
_cod_original_sg_symbol_H-M 'P 21/n'
_cod_database_code 2240016
_cod_database_fobs_code 2240016

loop_
_symmetry_equiv_pos_as_xyz
'x, y, z'
'-x+1/2, y+1/2, -z+1/2'
'-x, -y, -z'
'x-1/2, -y-1/2, z-1/2'

loop_
_atom_site_type_symbol
_atom_site_label
_atom_site_fract_x
_atom_site_fract_y
_atom_site_fract_z
_atom_site_U_iso_or_equiv
_atom_site_adp_type
_atom_site_calc_flag
_atom_site_refinement_flags
_atom_site_occupancy
_atom_site_symmetry_multiplicity
C C22 0.0790(5) 0.22907(8) 0.9025(5) 0.0828(10) Uani d . 1 1
H H22 0.0911 0.2093 0.9810 0.099 Uiso calc R 1 1
C C23 0.0400(6) 0.26438(9) 0.9588(5) 0.0856(10) Uani d . 1 1
H H23 0.0287 0.2683 1.0746 0.103 Uiso calc R 1 1
C C25 0.0388(5) 0.28758(8) 0.6783(5) 0.0820(10) Uani d . 1 1
H H25 0.0254 0.3075 0.6004 0.098 Uiso calc R 1 1
C C1 0.9499(3) -0.06874(5) 0.7729(3) 0.0373(5) Uani d . 1 1
C C2 1.1154(3) -0.08336(6) 0.7143(3) 0.0450(5) Uani d . 1 1
H H2 1.2012 -0.0671 0.6736 0.054 Uiso calc R 1 1
C C3 1.1523(4) -0.12073(7) 0.7161(3) 0.0543(6) Uani d . 1 1
H H3 1.2610 -0.1295 0.6746 0.065 Uiso calc R 1 1
C C4 1.0296(4) -0.14605(6) 0.7791(3) 0.0568(7) Uani d . 1 1
H H4 1.0565 -0.1715 0.7800 0.068 Uiso calc R 1 1
C C5 0.8703(4) -0.13318(6) 0.8392(3) 0.0514(6) Uani d . 1 1
H H5 0.7891 -0.1500 0.8822 0.062 Uiso calc R 1 1
C C6 0.8258(3) -0.09490(6) 0.8376(3) 0.0412(5) Uani d . 1 1
C C7 0.6594(3) -0.08175(6) 0.8992(3) 0.0482(6) Uani d . 1 1
H H7 0.5810 -0.0987 0.9451 0.058 Uiso calc R 1 1
C C8 0.6111(3) -0.04520(6) 0.8932(3) 0.0465(5) Uani d . 1 1
H H8 0.5002 -0.0373 0.9338 0.056 Uiso calc R 1 1
C C9 0.7292(3) -0.01921(6) 0.8251(3) 0.0375(5) Uani d . 1 1
C C10 0.8997(3) -0.02972(5) 0.7698(3) 0.0344(4) Uani d . 1 1
C C11 1.0247(3) 0.00040(6) 0.7191(3) 0.0364(5) Uani d . 1 1
C C12 0.9490(3) 0.03946(6) 0.7283(3) 0.0408(5) Uani d . 1 1
H H12 1.0277 0.0604 0.7525 0.049 Uiso calc R 1 1
C C13 0.7290(3) 0.04024(5) 0.6933(3) 0.0373(5) Uani d . 1 1
H H13 0.6829 0.0297 0.5770 0.045 Uiso calc R 1 1
C C14 0.6330(3) 0.07754(5) 0.7027(3) 0.0371(5) Uani d . 1 1
C C15 0.4393(3) 0.08196(6) 0.6255(3) 0.0481(6) Uani d . 1 1
H H15 0.3734 0.0620 0.5656 0.058 Uiso calc R 1 1
C C16 0.3404(3) 0.11518(6) 0.6346(3) 0.0498(6) Uani d . 1 1
H H16 0.2101 0.1173 0.5815 0.060 Uiso calc R 1 1
C C17 0.4364(3) 0.14510(5) 0.7228(3) 0.0400(5) Uani d . 1 1
C C18 0.6314(3) 0.14146(6) 0.7982(3) 0.0507(6) Uani d . 1 1
H H18 0.6982 0.1617 0.8553 0.061 Uiso calc R 1 1
C C19 0.7269(3) 0.10812(6) 0.7892(3) 0.0492(6) Uani d . 1 1
H H19 0.8573 0.1060 0.8422 0.059 Uiso calc R 1 1
C C20 0.1518(4) 0.18447(7) 0.6774(4) 0.0630(7) Uani d . 1 1
H H20A 0.0746 0.1657 0.7234 0.076 Uiso calc R 1 1
H H20B 0.1266 0.1827 0.5510 0.076 Uiso calc R 1 1
C C21 0.1004(3) 0.22258(6) 0.7340(4) 0.0529(6) Uani d . 1 1
C C24 0.0182(4) 0.29332(7) 0.8453(5) 0.0685(8) Uani d . 1 1
H H24 -0.0108 0.3170 0.8822 0.082 Uiso calc R 1 1
C C26 0.0797(5) 0.25237(8) 0.6224(4) 0.0744(9) Uani d . 1 1
H H26 0.0935 0.2489 0.5070 0.089 Uiso calc R 1 1
O O1 0.3549(2) 0.17907(4) 0.7444(2) 0.0519(4) Uani d . 1 1
O O2 1.1831(2) -0.00482(4) 0.6780(2) 0.0514(4) Uani d . 1 1
O O3 0.6623(2) 0.01632(4) 0.8212(2) 0.0444(4) Uani d . 1 1

loop_
_atom_site_aniso_label
_atom_site_aniso_U_11
_atom_site_aniso_U_22
_atom_site_aniso_U_33
_atom_site_aniso_U_12
_atom_site_aniso_U_13
_atom_site_aniso_U_23
C22 0.116(3) 0.0570(18) 0.085(2) 0.0332(17) 0.042(2) 0.0208(15)
C23 0.116(3) 0.072(2) 0.076(2) 0.0312(19) 0.036(2) 0.0007(16)
C25 0.106(3) 0.0529(17) 0.093(3) 0.0263(16) 0.034(2) 0.0219(16)
C1 0.0407(11) 0.0366(11) 0.0335(11) 0.0028(8) 0.0035(9) -0.0002(8)
C2 0.0477(13) 0.0410(12) 0.0466(13) 0.0067(9) 0.0088(10) 0.0024(10)
C3 0.0565(14) 0.0479(14) 0.0575(15) 0.0153(11) 0.0076(12) -0.0022(11)
C4 0.0704(17) 0.0349(12) 0.0602(16) 0.0083(11) -0.0015(13) -0.0017(11)
C5 0.0586(15) 0.0365(12) 0.0555(15) -0.0049(10) 0.0009(12) 0.0033(10)
C6 0.0447(12) 0.0372(11) 0.0396(12) -0.0039(9) 0.0016(9) 0.0034(9)
C7 0.0489(13) 0.0425(13) 0.0553(14) -0.0072(10) 0.0148(11) 0.0086(10)
C8 0.0433(12) 0.0494(13) 0.0506(13) 0.0003(10) 0.0183(10) 0.0058(10)
C9 0.0409(11) 0.0353(11) 0.0378(11) 0.0007(8) 0.0108(9) 0.0011(8)
C10 0.0369(10) 0.0356(10) 0.0313(10) 0.0016(8) 0.0079(8) 0.0023(8)
C11 0.0360(11) 0.0389(11) 0.0347(11) 0.0008(8) 0.0077(8) 0.0019(8)
C12 0.0389(11) 0.0337(11) 0.0507(13) -0.0011(8) 0.0109(9) 0.0012(9)
C13 0.0411(11) 0.0344(11) 0.0379(11) 0.0008(8) 0.0110(9) 0.0015(8)
C14 0.0396(11) 0.0359(11) 0.0371(11) 0.0028(8) 0.0099(9) 0.0001(8)
C15 0.0471(13) 0.0356(12) 0.0585(15) 0.0005(9) 0.0010(11) -0.0072(10)
C16 0.0422(12) 0.0426(13) 0.0608(15) 0.0060(9) -0.0008(11) -0.0040(11)
C17 0.0469(12) 0.0311(10) 0.0430(12) 0.0051(9) 0.0106(10) 0.0023(8)
C18 0.0493(13) 0.0392(12) 0.0602(15) -0.0005(10) 0.0011(11) -0.0102(10)
C19 0.0400(12) 0.0430(13) 0.0615(16) 0.0045(9) 0.0010(10) -0.0060(10)
C20 0.0506(14) 0.0508(15) 0.083(2) 0.0120(11) 0.0008(13) -0.0111(13)
C21 0.0452(13) 0.0426(13) 0.0702(17) 0.0091(10) 0.0090(12) -0.0011(11)
C24 0.0710(18) 0.0450(15) 0.093(2) 0.0124(12) 0.0234(16) -0.0042(14)
C26 0.094(2) 0.0689(19) 0.0622(18) 0.0301(16) 0.0193(16) 0.0089(14)
O1 0.0497(9) 0.0351(8) 0.0694(11) 0.0092(7) 0.0063(8) -0.0039(7)
O2 0.0432(9) 0.0484(9) 0.0678(11) 0.0025(7) 0.0236(8) 0.0018(8)
O3 0.0485(9) 0.0363(8) 0.0545(10) 0.0070(6) 0.0256(7) 0.0050(7)

loop_
_atom_type_symbol
_atom_type_description
_atom_type_scat_dispersion_real
_atom_type_scat_dispersion_imag
_atom_type_scat_source
C C 0.0033 0.0016 'International Tables Vol C Tables 4.2.6.8 and 6.1.1.4'
H H 0.0000 0.0000 'International Tables Vol C Tables 4.2.6.8 and 6.1.1.4'
O O 0.0106 0.0060 'International Tables Vol C Tables 4.2.6.8 and 6.1.1.4'

loop_
_geom_angle_atom_site_label_1
_geom_angle_atom_site_label_2
_geom_angle_atom_site_label_3
_geom_angle
C21 C22 C23 121.5(3)
C21 C22 H22 119.3
C23 C22 H22 119.3
C24 C23 C22 120.0(3)
C24 C23 H23 120.0
C22 C23 H23 120.0
C24 C25 C26 120.4(3)
C24 C25 H25 119.8
C26 C25 H25 119.8
C2 C1 C6 116.79(19)
C2 C1 C10 124.30(19)
C6 C1 C10 118.91(19)
C3 C2 C1 121.6(2)
C3 C2 H2 119.2
C1 C2 H2 119.2
C2 C3 C4 121.1(2)
C2 C3 H3 119.4
C4 C3 H3 119.4
C5 C4 C3 119.3(2)
C5 C4 H4 120.3
C3 C4 H4 120.3
C4 C5 C6 121.3(2)
C4 C5 H5 119.3
C6 C5 H5 119.3
C5 C6 C7 121.0(2)
C5 C6 C1 119.8(2)
C7 C6 C1 119.11(19)
C8 C7 C6 121.8(2)
C8 C7 H7 119.1
C6 C7 H7 119.1
C7 C8 C9 119.7(2)
C7 C8 H8 120.1
C9 C8 H8 120.1
O3 C9 C10 123.98(18)
O3 C9 C8 114.13(18)
C10 C9 C8 121.89(19)
C9 C10 C1 118.51(18)
C9 C10 C11 117.45(17)
C1 C10 C11 123.97(18)
O2 C11 C10 124.10(18)
O2 C11 C12 119.87(18)
C10 C11 C12 115.97(17)
C11 C12 C13 111.26(17)
C11 C12 H12 124.4
C13 C12 H12 124.4
O3 C13 C14 106.96(15)
O3 C13 C12 107.76(16)
C14 C13 C12 117.02(17)
O3 C13 H13 108.3
C14 C13 H13 108.3
C12 C13 H13 108.3
C15 C14 C19 117.26(19)
C15 C14 C13 119.22(18)
C19 C14 C13 123.50(19)
C14 C15 C16 122.1(2)
C14 C15 H15 118.9
C16 C15 H15 118.9
C17 C16 C15 119.6(2)
C17 C16 H16 120.2
C15 C16 H16 120.2
O1 C17 C16 125.4(2)
O1 C17 C18 115.40(19)
C16 C17 C18 119.21(19)
C19 C18 C17 120.4(2)
C19 C18 H18 119.8
C17 C18 H18 119.8
C18 C19 C14 121.4(2)
C18 C19 H19 119.3
C14 C19 H19 119.3
O1 C20 C21 106.8(2)
O1 C20 H20A 110.4
C21 C20 H20A 110.4
O1 C20 H20B 110.4
C21 C20 H20B 110.4
H20A C20 H20B 108.6
C26 C21 C22 117.4(2)
C26 C21 C20 121.9(3)
C22 C21 C20 120.7(2)
C23 C24 C25 119.6(3)
C23 C24 H24 120.2
C25 C24 H24 120.2
C21 C26 C25 121.1(3)
C21 C26 H26 119.4
C25 C26 H26 119.4
C17 O1 C20 118.75(18)
C9 O3 C13 114.78(15)

loop_
_geom_bond_atom_site_label_1
_geom_bond_atom_site_label_2
_geom_bond_distance
C22 C21 1.367(4)
C22 C23 1.383(4)
C22 H22 0.9300
C23 C24 1.353(4)
C23 H23 0.9300
C25 C24 1.350(5)
C25 C26 1.381(4)
C25 H25 0.9300
C1 C2 1.414(3)
C1 C6 1.428(3)
C1 C10 1.441(3)
C2 C3 1.364(3)
C2 H2 0.9300
C3 C4 1.394(4)
C3 H3 0.9300
C4 C5 1.360(4)
C4 H4 0.9300
C5 C6 1.406(3)
C5 H5 0.9300
C6 C7 1.412(3)
C7 C8 1.352(3)
C7 H7 0.9300
C8 C9 1.408(3)
C8 H8 0.9300
C9 O3 1.355(2)
C9 C10 1.386(3)
C10 C11 1.484(3)
C11 O2 1.218(2)
C11 C12 1.502(3)
C12 C13 1.507(3)
C12 H12 0.9300
C13 O3 1.453(2)
C13 C14 1.503(3)
C13 H13 0.9800
C14 C15 1.384(3)
C14 C19 1.387(3)
C15 C16 1.384(3)
C15 H15 0.9300
C16 C17 1.380(3)
C16 H16 0.9300
C17 O1 1.367(2)
C17 C18 1.385(3)
C18 C19 1.376(3)
C18 H18 0.9300
C19 H19 0.9300
C20 O1 1.430(3)
C20 C21 1.499(3)
C20 H20A 0.9700
C20 H20B 0.9700
C21 C26 1.368(4)
C24 H24 0.9300
C26 H26 0.9300

loop_
_geom_hbond_atom_site_label_D
_geom_hbond_atom_site_label_H
_geom_hbond_atom_site_label_A
_geom_hbond_site_symmetry_A
_geom_hbond_distance_DH
_geom_hbond_distance_HA
_geom_hbond_distance_DA
_geom_hbond_angle_DHA
C8 H8 O3 3_657 0.93 2.50 3.342(3) 150
C13 H13 O2 3_756 0.98 2.51 3.314(3) 140
C7 H7 Cg4 3_657 0.93 2.96 3.688(2) 136
C16 H16 Cg2 3_656 0.93 2.90 3.602(2) 133
C19 H19 Cg2 3_757 0.93 2.97 3.593(2) 126

loop_
_geom_torsion_atom_site_label_1
_geom_torsion_atom_site_label_2
_geom_torsion_atom_site_label_3
_geom_torsion_atom_site_label_4
_geom_torsion
C21 C22 C23 C24 1.3(6)
C6 C1 C2 C3 1.4(3)
C10 C1 C2 C3 -178.2(2)
C1 C2 C3 C4 -1.2(4)
C2 C3 C4 C5 0.2(4)
C3 C4 C5 C6 0.6(4)
C4 C5 C6 C7 179.6(2)
C4 C5 C6 C1 -0.4(3)
C2 C1 C6 C5 -0.6(3)
C10 C1 C6 C5 178.97(19)
C2 C1 C6 C7 179.5(2)
C10 C1 C6 C7 -1.0(3)
C5 C6 C7 C8 -177.8(2)
C1 C6 C7 C8 2.2(3)
C6 C7 C8 C9 -0.4(4)
C7 C8 C9 O3 178.1(2)
C7 C8 C9 C10 -2.7(3)
O3 C9 C10 C1 -177.06(19)
C8 C9 C10 C1 3.8(3)
O3 C9 C10 C11 5.9(3)
C8 C9 C10 C11 -173.2(2)
C2 C1 C10 C9 177.6(2)
C6 C1 C10 C9 -1.9(3)
C2 C1 C10 C11 -5.6(3)
C6 C1 C10 C11 174.91(19)
C9 C10 C11 O2 175.6(2)
C1 C10 C11 O2 -1.3(3)
C9 C10 C11 C12 -1.8(3)
C1 C10 C11 C12 -178.61(19)
O2 C11 C12 C13 152.1(2)
C10 C11 C12 C13 -30.4(2)
C11 C12 C13 O3 58.0(2)
C11 C12 C13 C14 178.52(17)
O3 C13 C14 C15 -77.2(2)
C12 C13 C14 C15 161.9(2)
O3 C13 C14 C19 101.1(2)
C12 C13 C14 C19 -19.8(3)
C19 C14 C15 C16 -0.7(4)
C13 C14 C15 C16 177.7(2)
C14 C15 C16 C17 0.1(4)
C15 C16 C17 O1 -178.6(2)
C15 C16 C17 C18 1.1(4)
O1 C17 C18 C19 178.1(2)
C16 C17 C18 C19 -1.7(4)
C17 C18 C19 C14 1.1(4)
C15 C14 C19 C18 0.1(4)
C13 C14 C19 C18 -178.2(2)
C23 C22 C21 C26 -0.6(5)
C23 C22 C21 C20 177.2(3)
O1 C20 C21 C26 102.0(3)
O1 C20 C21 C22 -75.7(3)
C22 C23 C24 C25 -1.3(6)
C26 C25 C24 C23 0.7(5)
C22 C21 C26 C25 0.0(5)
C20 C21 C26 C25 -177.8(3)
C24 C25 C26 C21 0.0(5)
C16 C17 O1 C20 2.6(3)
C18 C17 O1 C20 -177.1(2)
C21 C20 O1 C17 175.0(2)
C10 C9 O3 C13 24.6(3)
C8 C9 O3 C13 -156.19(19)
C14 C13 O3 C9 177.39(17)
C12 C13 O3 C9 -56.0(2)
